data_2102163
loop_
_publ_author_name
'Blanc, Eric'
'Restori, Renzo'
'Schwarzenbach, Dieter'
'B\"urgi, Hans-Beat'
'F\"ortsch, Marcel'
'Venugopalan, Paloth'
'Ermer, Otto'

_publ_section_title
;
 Orientational disorder as a function of temperature in the clathrate
 structure of hydroquinone and C~60~
;
_journal_coeditor_code BK0080
_journal_issue 6
_journal_name_full 'Acta Crystallographica Section B'
_journal_page_first 1003
_journal_page_last 1010
_journal_paper_doi 10.1107/S0108768100007564
_journal_volume 56
_journal_year 2000
_chemical_formula_moiety '(C6 H6 O2)3,C60'
_chemical_formula_sum 'C78 H18 O6'
_chemical_formula_weight 1050.996
_chemical_name_common 'tris-hydroquinone fullerene'
_chemical_name_systematic
; 
 ? 
;
_space_group_IT_number 166
_symmetry_cell_setting trigonal
_symmetry_space_group_name_Hall '-R 3 2"'
_symmetry_space_group_name_H-M 'R -3 m :H'
_cell_angle_alpha 90.0
_cell_angle_beta 90.0
_cell_angle_gamma 120.0
_cell_formula_units_Z 3
_cell_length_a 16.212(2)
_cell_length_b 16.212(2)
_cell_length_c 13.873(2)
_cell_measurement_reflns_used 25
_cell_measurement_temperature 373
_cell_measurement_theta_max 26.3
_cell_measurement_theta_min 8.7
_cell_volume 3157.7(7)
_computing_cell_refinement 'CAD-4 software'
_computing_data_collection 'CAD-4 software'
_computing_data_reduction 'local software'
_computing_molecular_graphics
; ATOMS, Dowty (1993), Shape Software. 521 Hidden Valley Road, 
Kingsport TN 37663, USA.
;
_computing_structure_refinement 'local software, adaptation of LSLS'
_computing_structure_solution 'trial and error'
_diffrn_ambient_temperature 373
_diffrn_measurement_device_type 'Enraf-Nonius CAD-4 diffractometer'
_diffrn_measurement_method \w
_diffrn_radiation_monochromator graphite
_diffrn_radiation_source 'fine-focus sealed tube'
_diffrn_radiation_type MoK\a
_diffrn_radiation_wavelength 0.710769
_diffrn_reflns_av_R_equivalents 0.0166
_diffrn_reflns_limit_h_max 22
_diffrn_reflns_limit_h_min -11
_diffrn_reflns_limit_k_max 22
_diffrn_reflns_limit_k_min 0
_diffrn_reflns_limit_l_max 19
_diffrn_reflns_limit_l_min -19
_diffrn_reflns_number 3607
_diffrn_reflns_theta_max 30.0
_diffrn_standards_decay_% 10.0
_diffrn_standards_interval_time 120
_diffrn_standards_number 3
_exptl_absorpt_coefficient_mu 0.1048
_exptl_absorpt_correction_type none
_exptl_crystal_colour dark_brown-red
_exptl_crystal_density_diffrn 1.658
_exptl_crystal_density_method 'not measured'
_exptl_crystal_F_000 1602
_exptl_crystal_size_max 0.41
_exptl_crystal_size_mid 0.36
_exptl_crystal_size_min 0.33
_refine_diff_density_max 0.4
_refine_diff_density_min -0.4
_refine_ls_extinction_coef
;
;
_refine_ls_extinction_expression 'Becker & Coppens (1974)'
_refine_ls_extinction_method 'Becker & Coppens (1974)'
_refine_ls_hydrogen_treatment refall
_refine_ls_matrix_type full
_refine_ls_number_parameters 85
_refine_ls_number_reflns 1136
_refine_ls_number_restraints 68
_refine_ls_restrained_S_all 6.133
_refine_ls_R_factor_gt 0.0471
_refine_ls_shift/su_max 0.01
_refine_ls_structure_factor_coef Fsqd
_refine_ls_weighting_scheme sigma
_refine_ls_wR_factor_ref 0.0733
_reflns_number_gt 702
_reflns_number_total 1136
_reflns_threshold_expression I>3\s(I)
_cod_data_source_file bk0080.cif
_cod_data_source_block 373K
_cod_original_cell_volume 3157.7(9)
_cod_original_sg_symbol_H-M 'R -3 m'
_cod_database_code 2102163

loop_
_symmetry_equiv_pos_as_xyz
'x, y, z'
'-y, x-y, z'
'-x+y, -x, z'
'x-y, -y, -z'
'-x, -x+y, -z'
'y, x, -z'
'-x, -y, -z'
'y, -x+y, -z'
'x-y, x, -z'
'-x+y, y, z'
'x, x-y, z'
'-y, -x, z'
'x-1/3, y+1/3, z+1/3'
'-y-1/3, x-y+1/3, z+1/3'
'-x+y-1/3, -x+1/3, z+1/3'
'x-y-1/3, -y+1/3, -z+1/3'
'-x-1/3, -x+y+1/3, -z+1/3'
'y-1/3, x+1/3, -z+1/3'
'-x-1/3, -y+1/3, -z+1/3'
'y-1/3, -x+y+1/3, -z+1/3'
'x-y-1/3, x+1/3, -z+1/3'
'-x+y-1/3, y+1/3, z+1/3'
'x-1/3, x-y+1/3, z+1/3'
'-y-1/3, -x+1/3, z+1/3'
'x+1/3, y-1/3, z-1/3'
'-y+1/3, x-y-1/3, z-1/3'
'-x+y+1/3, -x-1/3, z-1/3'
'x-y+1/3, -y-1/3, -z-1/3'
'-x+1/3, -x+y-1/3, -z-1/3'
'y+1/3, x-1/3, -z-1/3'
'-x+1/3, -y-1/3, -z-1/3'
'y+1/3, -x+y-1/3, -z-1/3'
'x-y+1/3, x-1/3, -z-1/3'
'-x+y+1/3, y-1/3, z-1/3'
'x+1/3, x-y-1/3, z-1/3'
'-y+1/3, -x-1/3, z-1/3'

loop_
_atom_site_label
_atom_site_type_symbol
_atom_site_fract_x
_atom_site_fract_y
_atom_site_fract_z
_atom_site_U_iso_or_equiv
_atom_site_adp_type
C4 C .26248(2) .13124(1) .59748(2) .04114(15) Uani
O4 O .19225(3) .09612(2) .52840(2) .06608(15) Uani
C5 C .29812(2) .07592(2) .63244(2) .04538(13) Uani
H4 H .1686(5) .1220(4) .5112(5) .114(3) Uiso
H5 H .27274(16) .01282(16) .60774(14) .0449(6) Uiso
C103 C .01414(5) -.03855(5) .24888(3) .09782(23) Utls
C104 C -.08235(5) -.11472(5) .22536(3) .09051(22) Utls
C105 C -.14221(6) -.07111(3) .21049(5) .08628(22) Utls
C106 C -.20948(5) -.10474(3) .14114(5) .08073(22) Utls
C109 C -.24600(5) -.16852(4) -.01830(6) .08432(23) Utls
C110 C -.22335(4) -.18530(4) .08024(5) .08049(22) Utls
C111 C -.16889(4) -.22533(4) .09359(4) .08191(22) Utls
C112 C -.09530(4) -.18896(5) .16907(4) .08638(22) Utls
C113 C -.01255(4) -.19277(6) .13192(5) .08732(24) Utls
C114 C -.03475(4) -.23097(7) .03213(5) .08351(26) Utls
C115 C -.13117(4) -.25207(5) .00890(5) .08365(24) Utls
C116 C -.15122(5) -.23640(5) -.08021(5) .08789(23) Utls
C117 C -.21120(5) -.19238(7) -.09503(5) .08976(22) Utls
C118 C -.17437(7) -.12934(8) -.17762(6) .09729(22) Utls
C119 C -.09076(5) -.13255(7) -.21394(4) .09750(22) Utls
C120 C -.07678(5) -.19835(5) -.15308(5) .09093(22) Utls

loop_
_atom_site_aniso_label
_atom_site_aniso_U_11
_atom_site_aniso_U_22
_atom_site_aniso_U_33
_atom_site_aniso_U_12
_atom_site_aniso_U_13
_atom_site_aniso_U_23
C4 .0425(2) .03971(16) .0421(2) .02123(11) .00834(18) .00417(9)
O4 .0648(2) .06576(17) .0673(2) .03242(11) -.01330(17) -.00665(9)
C5 .05424(19) .02983(15) .05376(17) .02230(14) .00855(12) .00087(12)

loop_
_atom_type_symbol
_atom_type_description
_atom_type_scat_dispersion_real
_atom_type_scat_dispersion_imag
_atom_type_scat_source
C C 0.0033 0.0016 'International Tables Vol C Tables 4.2.6.8 and 6.1.1.4'
H H 0.0000 0.0000 'International Tables Vol C Tables 4.2.6.8 and 6.1.1.4'
O O 0.0106 0.0060 'International Tables Vol C Tables 4.2.6.8 and 6.1.1.4'
La La -0.2871 2.4523 'International Tables Vol C Tables 4.2.6.8 and 6.1.1.4'
